data_7118231
loop_
_publ_author_name
'Cao, Zhong-Yan'
'Zhao, Yu-Lei'
'Zhou, Jian'

_publ_section_title
;
 Sequential Au(i)/chiral tertiary amine catalysis: a tandem C-H
 functionalization of anisoles or a thiophene/asymmetric Michael addition
 sequence to quaternary oxindoles.
;
_journal_issue 12
_journal_name_full 'Chemical communications (Cambridge, England)'
_journal_page_first 2537
_journal_page_last 2540
_journal_paper_doi 10.1039/c5cc10096h
_journal_volume 52
_journal_year 2016
_chemical_absolute_configuration ad
_chemical_formula_sum 'C27 H21 Br Cl2 N2 O5'
_chemical_formula_weight 604.27
_chemical_name_systematic
; 
 ? 
;
_space_group_IT_number 19
_symmetry_cell_setting orthorhombic
_symmetry_space_group_name_Hall 'P 2ac 2ab'
_symmetry_space_group_name_H-M 'P 21 21 21'
_atom_sites_solution_hydrogens geom
_atom_sites_solution_primary direct
_atom_sites_solution_secondary difmap
_audit_creation_method SHELXL-97
_audit_update_record
;
2014-09-16 deposited with the CCDC.
2015-12-23 downloaded from the CCDC.
;
_cell_angle_alpha 90.00
_cell_angle_beta 90.00
_cell_angle_gamma 90.00
_cell_formula_units_Z 4
_cell_length_a 12.3150(2)
_cell_length_b 13.9146(3)
_cell_length_c 15.2049(3)
_cell_measurement_temperature 173(2)
_cell_volume 2605.49(9)
_computing_structure_refinement 'SHELXL-97 (Sheldrick, 2008)'
_computing_structure_solution 'SHELXS-97 (Sheldrick, 2008)'
_diffrn_ambient_temperature 173(2)
_diffrn_measured_fraction_theta_full 0.998
_diffrn_measured_fraction_theta_max 0.998
_diffrn_radiation_monochromator graphite
_diffrn_radiation_source 'fine-focus sealed tube'
_diffrn_radiation_type MoK\a
_diffrn_radiation_wavelength 0.71073
_diffrn_reflns_av_R_equivalents 0.0379
_diffrn_reflns_av_sigmaI/netI 0.0329
_diffrn_reflns_limit_h_max 14
_diffrn_reflns_limit_h_min -14
_diffrn_reflns_limit_k_max 16
_diffrn_reflns_limit_k_min -16
_diffrn_reflns_limit_l_max 18
_diffrn_reflns_limit_l_min -15
_diffrn_reflns_number 30314
_diffrn_reflns_theta_full 25.01
_diffrn_reflns_theta_max 25.01
_diffrn_reflns_theta_min 1.98
_exptl_absorpt_coefficient_mu 1.824
_exptl_absorpt_correction_T_max 0.8246
_exptl_absorpt_correction_T_min 0.6198
_exptl_absorpt_correction_type multi-scan
_exptl_absorpt_process_details sadabs
_exptl_crystal_colour colorless
_exptl_crystal_density_diffrn 1.540
_exptl_crystal_density_method 'not measured'
_exptl_crystal_description block
_exptl_crystal_F_000 1224
_exptl_crystal_size_max 0.29
_exptl_crystal_size_mid 0.24
_exptl_crystal_size_min 0.11
_refine_diff_density_max 0.314
_refine_diff_density_min -0.197
_refine_diff_density_rms 0.047
_refine_ls_abs_structure_details 'Flack H D (1983), Acta Cryst. A39, 876-881'
_refine_ls_abs_structure_Flack 0.004(6)
_refine_ls_extinction_method none
_refine_ls_goodness_of_fit_ref 1.036
_refine_ls_hydrogen_treatment constr
_refine_ls_matrix_type full
_refine_ls_number_parameters 334
_refine_ls_number_reflns 4597
_refine_ls_number_restraints 0
_refine_ls_restrained_S_all 1.036
_refine_ls_R_factor_all 0.0282
_refine_ls_R_factor_gt 0.0250
_refine_ls_shift/su_max 0.001
_refine_ls_shift/su_mean 0.000
_refine_ls_structure_factor_coef Fsqd
_refine_ls_weighting_details 'calc w=1/[\s^2^(Fo^2^)+(0.0282P)^2^+0.7492P] where P=(Fo^2^+2Fc^2^)/3'
_refine_ls_weighting_scheme calc
_refine_ls_wR_factor_gt 0.0594
_refine_ls_wR_factor_ref 0.0609
_reflns_number_gt 4331
_reflns_number_total 4597
_reflns_threshold_expression >2sigma(I)
_cod_data_source_file c5cc10096h2.cif
_cod_data_source_block z
_cod_depositor_comments
;
The following automatic conversions were performed:

'_symmetry_cell_setting' value 'Orthorhombic' changed to
'orthorhombic' according to
/usr/data/users/saulius/crontab/automatic-downloads/rss-feeds/RSC/lib/dictionaries/cif_core.dic
dictionary named 'cif_core.dic' version 2.4.2 from 2011-04-26.

Automatic conversion script
Id: cif_fix_values 4268 2015-11-12 08:31:59Z antanas 

 Adding full bibliography for 7118230--7118231.cif.
;
_cod_original_sg_symbol_H-M P2(1)2(1)2(1)
_cod_database_code 7118231

loop_
_symmetry_equiv_pos_as_xyz
'x, y, z'
'-x+1/2, -y, z+1/2'
'-x, y+1/2, -z+1/2'
'x+1/2, -y+1/2, -z'

loop_
_atom_site_label
_atom_site_type_symbol
_atom_site_fract_x
_atom_site_fract_y
_atom_site_fract_z
_atom_site_U_iso_or_equiv
_atom_site_adp_type
_atom_site_occupancy
_atom_site_symmetry_multiplicity
_atom_site_calc_flag
_atom_site_refinement_flags
Br1 Br 0.15234(2) 0.012261(17) 1.816447(17) 0.03123(8) Uani 1 1 d .
O1 O 0.37743(13) 0.48288(13) 2.09966(11) 0.0285(4) Uani 1 1 d .
O2 O 0.34623(15) 0.36221(12) 2.22484(10) 0.0281(4) Uani 1 1 d .
O3 O -0.16442(17) 0.59798(13) 2.01823(15) 0.0452(5) Uani 1 1 d .
O4 O -0.20240(15) 0.50461(15) 1.90827(13) 0.0420(5) Uani 1 1 d .
O5 O 0.03980(15) 0.54441(12) 1.91421(11) 0.0277(4) Uani 1 1 d .
N1 N -0.16267(17) 0.52029(15) 1.98056(15) 0.0313(5) Uani 1 1 d .
N2 N 0.08263(17) 0.44018(14) 1.80251(13) 0.0237(5) Uani 1 1 d .
H2A H 0.0896 0.4821 1.7595 0.028 Uiso 1 1 calc R
C1 C 0.10733(19) 0.30291(16) 2.08622(15) 0.0187(5) Uani 1 1 d .
C2 C 0.18189(18) 0.29880(16) 2.15584(15) 0.0202(5) Uani 1 1 d .
H2B H 0.1708 0.2537 2.2019 0.024 Uiso 1 1 calc R
C3 C 0.27150(19) 0.35925(17) 2.15882(15) 0.0204(5) Uani 1 1 d .
C4 C 0.2881(2) 0.42580(17) 2.09031(16) 0.0221(5) Uani 1 1 d .
C5 C 0.21571(19) 0.42921(16) 2.02102(16) 0.0196(5) Uani 1 1 d .
H5A H 0.2277 0.4734 1.9744 0.024 Uiso 1 1 calc R
C6 C 0.12559(18) 0.36903(15) 2.01838(15) 0.0181(5) Uani 1 1 d .
C7 C 0.04720(19) 0.37006(16) 1.94065(15) 0.0202(5) Uani 1 1 d .
C8 C -0.07038(19) 0.35545(17) 1.97403(16) 0.0219(5) Uani 1 1 d .
H8A H -0.1194 0.3454 1.9224 0.026 Uiso 1 1 calc R
C9 C -0.07470(19) 0.26801(16) 2.03191(15) 0.0211(5) Uani 1 1 d .
H9A H -0.1375 0.2284 2.0302 0.025 Uiso 1 1 calc R
C10 C 0.00675(19) 0.24388(16) 2.08581(15) 0.0197(5) Uani 1 1 d .
C11 C -0.00515(19) 0.15909(17) 2.14426(15) 0.0212(5) Uani 1 1 d .
C12 C -0.1026(2) 0.14252(18) 2.18845(18) 0.0311(6) Uani 1 1 d .
H12A H -0.1598 0.1881 2.1844 0.037 Uiso 1 1 calc R
C13 C -0.1166(2) 0.0601(2) 2.2383(2) 0.0411(7) Uani 1 1 d .
H13A H -0.1832 0.0495 2.2683 0.049 Uiso 1 1 calc R
C14 C -0.0343(2) -0.0066(2) 2.24445(19) 0.0396(7) Uani 1 1 d .
H14A H -0.0442 -0.0630 2.2787 0.048 Uiso 1 1 calc R
C15 C 0.0625(2) 0.00835(19) 2.20107(18) 0.0359(6) Uani 1 1 d .
H15A H 0.1190 -0.0379 2.2052 0.043 Uiso 1 1 calc R
C16 C 0.0774(2) 0.09058(17) 2.15150(17) 0.0268(6) Uani 1 1 d .
H16A H 0.1445 0.1006 2.1220 0.032 Uiso 1 1 calc R
C17 C 0.07894(18) 0.29490(17) 1.87236(15) 0.0203(5) Uani 1 1 d .
C18 C 0.0946(2) 0.19735(17) 1.87971(16) 0.0226(5) Uani 1 1 d .
H18A H 0.0826 0.1651 1.9339 0.027 Uiso 1 1 calc R
C19 C 0.12847(19) 0.14733(17) 1.80548(17) 0.0249(5) Uani 1 1 d .
C20 C 0.1466(2) 0.19178(18) 1.72591(16) 0.0294(6) Uani 1 1 d .
H20A H 0.1693 0.1554 1.6763 0.035 Uiso 1 1 calc R
C21 C 0.1313(2) 0.29069(19) 1.71885(16) 0.0289(6) Uani 1 1 d .
H21A H 0.1433 0.3229 1.6646 0.035 Uiso 1 1 calc R
C22 C 0.0982(2) 0.34073(17) 1.79263(15) 0.0222(5) Uani 1 1 d .
C23 C 0.05555(19) 0.46395(17) 1.88624(16) 0.0224(5) Uani 1 1 d .
C24 C 0.4072(2) 0.54170(19) 2.02554(18) 0.0317(6) Uani 1 1 d .
H24A H 0.4720 0.5793 2.0402 0.048 Uiso 1 1 calc R
H24B H 0.3472 0.5853 2.0113 0.048 Uiso 1 1 calc R
H24C H 0.4226 0.5005 1.9748 0.048 Uiso 1 1 calc R
C25 C 0.3370(3) 0.2909(2) 2.29238(17) 0.0378(7) Uani 1 1 d .
H25A H 0.3949 0.3001 2.3357 0.057 Uiso 1 1 calc R
H25B H 0.3435 0.2268 2.2662 0.057 Uiso 1 1 calc R
H25C H 0.2662 0.2969 2.3214 0.057 Uiso 1 1 calc R
C26 C -0.1152(2) 0.43809(17) 2.03028(18) 0.0265(6) Uani 1 1 d .
H26A H -0.1718 0.4118 2.0698 0.032 Uiso 1 1 calc R
H26B H -0.0557 0.4628 2.0678 0.032 Uiso 1 1 calc R
Cl2 Cl -0.16542(8) 0.25781(7) 1.46893(6) 0.0641(3) Uani 1 1 d .
Cl1 Cl 0.03490(9) 0.27389(7) 1.37137(6) 0.0665(3) Uani 1 1 d .
C01 C -0.0455(3) 0.1981(2) 1.4359(2) 0.0596(10) Uani 1 1 d .

loop_
_atom_site_aniso_label
_atom_site_aniso_U_11
_atom_site_aniso_U_22
_atom_site_aniso_U_33
_atom_site_aniso_U_23
_atom_site_aniso_U_13
_atom_site_aniso_U_12
Br1 0.03119(13) 0.02622(12) 0.03628(14) -0.00801(11) -0.00082(12) 0.00134(11)
O1 0.0256(9) 0.0323(9) 0.0276(9) 0.0022(8) -0.0044(7) -0.0124(8)
O2 0.0280(9) 0.0327(9) 0.0235(9) 0.0015(7) -0.0079(8) -0.0055(9)
O3 0.0385(12) 0.0286(10) 0.0685(14) -0.0009(10) 0.0019(12) 0.0062(9)
O4 0.0363(10) 0.0416(12) 0.0481(12) 0.0168(10) -0.0151(9) -0.0054(9)
O5 0.0316(10) 0.0215(9) 0.0301(10) 0.0028(7) 0.0022(8) -0.0008(7)
N1 0.0201(10) 0.0269(11) 0.0468(13) 0.0059(10) 0.0025(11) -0.0003(10)
N2 0.0255(11) 0.0273(10) 0.0183(11) 0.0058(9) -0.0001(9) 0.0004(8)
C1 0.0193(12) 0.0176(12) 0.0192(12) -0.0040(9) 0.0049(10) 0.0013(9)
C2 0.0238(13) 0.0209(11) 0.0159(11) 0.0001(9) 0.0016(9) 0.0022(9)
C3 0.0206(12) 0.0235(11) 0.0172(12) -0.0063(9) -0.0003(9) 0.0015(9)
C4 0.0190(12) 0.0227(13) 0.0245(13) -0.0062(10) 0.0026(10) -0.0014(10)
C5 0.0211(12) 0.0200(12) 0.0178(12) -0.0010(10) 0.0028(10) -0.0004(9)
C6 0.0190(12) 0.0176(11) 0.0178(12) -0.0045(9) 0.0015(9) 0.0033(9)
C7 0.0211(12) 0.0206(11) 0.0190(12) -0.0004(10) -0.0004(10) -0.0014(10)
C8 0.0185(12) 0.0264(12) 0.0206(12) 0.0007(10) -0.0028(10) -0.0015(10)
C9 0.0189(12) 0.0214(11) 0.0232(12) -0.0014(10) 0.0010(10) -0.0035(9)
C10 0.0187(12) 0.0216(12) 0.0189(12) -0.0050(9) 0.0052(10) -0.0003(10)
C11 0.0213(12) 0.0231(12) 0.0192(12) 0.0001(10) -0.0024(10) -0.0042(10)
C12 0.0267(13) 0.0339(13) 0.0326(15) 0.0068(13) 0.0045(12) -0.0013(11)
C13 0.0322(17) 0.0498(18) 0.0412(17) 0.0161(14) 0.0044(13) -0.0120(13)
C14 0.0435(16) 0.0355(15) 0.0400(16) 0.0184(14) -0.0102(13) -0.0126(14)
C15 0.0325(14) 0.0276(13) 0.0474(17) 0.0092(13) -0.0103(12) -0.0015(12)
C16 0.0230(13) 0.0255(13) 0.0320(14) 0.0016(11) -0.0007(11) -0.0038(10)
C17 0.0158(12) 0.0266(12) 0.0185(12) -0.0030(10) -0.0035(10) -0.0044(10)
C18 0.0219(12) 0.0255(13) 0.0206(13) 0.0001(10) 0.0002(10) -0.0030(10)
C19 0.0219(13) 0.0232(11) 0.0298(14) -0.0058(11) -0.0065(11) -0.0012(9)
C20 0.0288(14) 0.0379(14) 0.0214(12) -0.0082(11) 0.0017(12) -0.0011(13)
C21 0.0321(16) 0.0368(14) 0.0177(12) 0.0009(10) 0.0016(11) -0.0023(12)
C22 0.0181(12) 0.0263(13) 0.0223(13) 0.0020(10) -0.0037(10) -0.0015(10)
C23 0.0175(12) 0.0246(13) 0.0250(13) 0.0030(10) -0.0014(10) -0.0037(10)
C24 0.0282(14) 0.0348(14) 0.0321(15) 0.0017(12) 0.0012(12) -0.0117(12)
C25 0.0392(16) 0.0422(15) 0.0320(15) 0.0086(12) -0.0132(13) -0.0077(14)
C26 0.0240(14) 0.0295(13) 0.0261(14) 0.0043(11) 0.0033(11) 0.0057(10)
Cl2 0.0504(5) 0.0899(6) 0.0519(5) 0.0066(5) 0.0022(4) 0.0308(5)
Cl1 0.0849(7) 0.0615(5) 0.0530(5) 0.0064(4) 0.0209(5) -0.0118(5)
C01 0.060(2) 0.051(2) 0.068(2) 0.0218(18) 0.032(2) 0.0215(18)

loop_
_atom_type_symbol
_atom_type_description
_atom_type_scat_dispersion_real
_atom_type_scat_dispersion_imag
_atom_type_scat_source
C C 0.0033 0.0016 'International Tables Vol C Tables 4.2.6.8 and 6.1.1.4'
H H 0.0000 0.0000 'International Tables Vol C Tables 4.2.6.8 and 6.1.1.4'
N N 0.0061 0.0033 'International Tables Vol C Tables 4.2.6.8 and 6.1.1.4'
O O 0.0106 0.0060 'International Tables Vol C Tables 4.2.6.8 and 6.1.1.4'
Br Br -0.2901 2.4595 'International Tables Vol C Tables 4.2.6.8 and 6.1.1.4'
Cl Cl 0.1484 0.1585 'International Tables Vol C Tables 4.2.6.8 and 6.1.1.4'

loop_
_geom_angle_atom_site_label_1
_geom_angle_atom_site_label_2
_geom_angle_atom_site_label_3
_geom_angle
C4 O1 C24 117.03(18)
C3 O2 C25 117.0(2)
O4 N1 O3 124.8(2)
O4 N1 C26 118.4(2)
O3 N1 C26 116.6(2)
C23 N2 C22 111.96(19)
C23 N2 H2A 124.0
C22 N2 H2A 124.0
C6 C1 C2 118.5(2)
C6 C1 C10 119.6(2)
C2 C1 C10 121.8(2)
C3 C2 C1 121.4(2)
C3 C2 H2B 119.3
C1 C2 H2B 119.3
O2 C3 C2 125.4(2)
O2 C3 C4 115.3(2)
C2 C3 C4 119.3(2)
O1 C4 C5 125.4(2)
O1 C4 C3 115.0(2)
C5 C4 C3 119.6(2)
C4 C5 C6 121.1(2)
C4 C5 H5A 119.5
C6 C5 H5A 119.5
C5 C6 C1 120.2(2)
C5 C6 C7 121.4(2)
C1 C6 C7 118.4(2)
C17 C7 C6 111.03(18)
C17 C7 C8 111.90(19)
C6 C7 C8 109.68(18)
C17 C7 C23 101.40(19)
C6 C7 C23 112.29(19)
C8 C7 C23 110.35(19)
C9 C8 C26 105.50(19)
C9 C8 C7 109.36(19)
C26 C8 C7 114.87(19)
C9 C8 H8A 109.0
C26 C8 H8A 109.0
C7 C8 H8A 109.0
C10 C9 C8 122.4(2)
C10 C9 H9A 118.8
C8 C9 H9A 118.8
C9 C10 C11 119.5(2)
C9 C10 C1 119.3(2)
C11 C10 C1 121.3(2)
C12 C11 C16 118.4(2)
C12 C11 C10 120.3(2)
C16 C11 C10 121.2(2)
C13 C12 C11 120.5(3)
C13 C12 H12A 119.8
C11 C12 H12A 119.8
C14 C13 C12 120.2(3)
C14 C13 H13A 119.9
C12 C13 H13A 119.9
C15 C14 C13 120.2(3)
C15 C14 H14A 119.9
C13 C14 H14A 119.9
C14 C15 C16 120.1(3)
C14 C15 H15A 120.0
C16 C15 H15A 120.0
C15 C16 C11 120.7(2)
C15 C16 H16A 119.7
C11 C16 H16A 119.7
C18 C17 C22 120.0(2)
C18 C17 C7 131.1(2)
C22 C17 C7 108.8(2)
C17 C18 C19 118.0(2)
C17 C18 H18A 121.0
C19 C18 H18A 121.0
C20 C19 C18 122.5(2)
C20 C19 Br1 119.60(18)
C18 C19 Br1 117.91(19)
C19 C20 C21 119.3(2)
C19 C20 H20A 120.3
C21 C20 H20A 120.3
C22 C21 C20 118.4(2)
C22 C21 H21A 120.8
C20 C21 H21A 120.8
C21 C22 C17 121.8(2)
C21 C22 N2 128.6(2)
C17 C22 N2 109.6(2)
O5 C23 N2 126.4(2)
O5 C23 C7 125.5(2)
N2 C23 C7 108.2(2)
O1 C24 H24A 109.5
O1 C24 H24B 109.5
H24A C24 H24B 109.5
O1 C24 H24C 109.5
H24A C24 H24C 109.5
H24B C24 H24C 109.5
O2 C25 H25A 109.5
O2 C25 H25B 109.5
H25A C25 H25B 109.5
O2 C25 H25C 109.5
H25A C25 H25C 109.5
H25B C25 H25C 109.5
N1 C26 C8 115.7(2)
N1 C26 H26A 108.4
C8 C26 H26A 108.4
N1 C26 H26B 108.4
C8 C26 H26B 108.4
H26A C26 H26B 107.4
Cl1 C01 Cl2 110.42(18)

loop_
_geom_bond_atom_site_label_1
_geom_bond_atom_site_label_2
_geom_bond_distance
Br1 C19 1.910(2)
O1 C4 1.365(3)
O1 C24 1.440(3)
O2 C3 1.362(3)
O2 C25 1.433(3)
O3 N1 1.224(3)
O4 N1 1.223(3)
O5 C23 1.213(3)
N1 C26 1.490(3)
N2 C23 1.357(3)
N2 C22 1.405(3)
N2 H2A 0.8800
C1 C6 1.401(3)
C1 C2 1.402(3)
C1 C10 1.486(3)
C2 C3 1.388(3)
C2 H2B 0.9500
C3 C4 1.409(3)
C4 C5 1.381(3)
C5 C6 1.391(3)
C5 H5A 0.9500
C6 C7 1.526(3)
C7 C17 1.525(3)
C7 C8 1.548(3)
C7 C23 1.550(3)
C8 C9 1.503(3)
C8 C26 1.536(3)
C8 H8A 1.0000
C9 C10 1.338(3)
C9 H9A 0.9500
C10 C11 1.484(3)
C11 C12 1.395(4)
C11 C16 1.398(3)
C12 C13 1.386(4)
C12 H12A 0.9500
C13 C14 1.378(4)
C13 H13A 0.9500
C14 C15 1.377(4)
C14 H14A 0.9500
C15 C16 1.383(3)
C15 H15A 0.9500
C16 H16A 0.9500
C17 C18 1.376(3)
C17 C22 1.390(3)
C18 C19 1.390(3)
C18 H18A 0.9500
C19 C20 1.377(4)
C20 C21 1.393(4)
C20 H20A 0.9500
C21 C22 1.382(3)
C21 H21A 0.9500
C24 H24A 0.9800
C24 H24B 0.9800
C24 H24C 0.9800
C25 H25A 0.9800
C25 H25B 0.9800
C25 H25C 0.9800
C26 H26A 0.9900
C26 H26B 0.9900
Cl2 C01 1.768(3)
Cl1 C01 1.748(3)

loop_
_geom_torsion_atom_site_label_1
_geom_torsion_atom_site_label_2
_geom_torsion_atom_site_label_3
_geom_torsion_atom_site_label_4
_geom_torsion
C6 C1 C2 C3 0.7(3)
C10 C1 C2 C3 -175.2(2)
C25 O2 C3 C2 6.2(3)
C25 O2 C3 C4 -175.4(2)
C1 C2 C3 O2 178.0(2)
C1 C2 C3 C4 -0.3(3)
C24 O1 C4 C5 -9.4(3)
C24 O1 C4 C3 170.9(2)
O2 C3 C4 O1 0.7(3)
C2 C3 C4 O1 179.2(2)
O2 C3 C4 C5 -179.1(2)
C2 C3 C4 C5 -0.6(3)
O1 C4 C5 C6 -178.7(2)
C3 C4 C5 C6 1.1(3)
C4 C5 C6 C1 -0.6(3)
C4 C5 C6 C7 -178.0(2)
C2 C1 C6 C5 -0.3(3)
C10 C1 C6 C5 175.7(2)
C2 C1 C6 C7 177.2(2)
C10 C1 C6 C7 -6.8(3)
C5 C6 C7 C17 92.9(2)
C1 C6 C7 C17 -84.5(2)
C5 C6 C7 C8 -142.9(2)
C1 C6 C7 C8 39.7(3)
C5 C6 C7 C23 -19.8(3)
C1 C6 C7 C23 162.7(2)
C17 C7 C8 C9 72.0(2)
C6 C7 C8 C9 -51.7(2)
C23 C7 C8 C9 -175.93(19)
C17 C7 C8 C26 -169.7(2)
C6 C7 C8 C26 66.7(2)
C23 C7 C8 C26 -57.6(3)
C26 C8 C9 C10 -88.1(3)
C7 C8 C9 C10 36.0(3)
C8 C9 C10 C11 177.1(2)
C8 C9 C10 C1 -2.6(3)
C6 C1 C10 C9 -13.8(3)
C2 C1 C10 C9 162.1(2)
C6 C1 C10 C11 166.5(2)
C2 C1 C10 C11 -17.6(3)
C9 C10 C11 C12 -42.2(3)
C1 C10 C11 C12 137.6(2)
C9 C10 C11 C16 133.2(3)
C1 C10 C11 C16 -47.1(3)
C16 C11 C12 C13 0.1(4)
C10 C11 C12 C13 175.6(2)
C11 C12 C13 C14 -0.2(4)
C12 C13 C14 C15 0.0(5)
C13 C14 C15 C16 0.3(4)
C14 C15 C16 C11 -0.4(4)
C12 C11 C16 C15 0.2(4)
C10 C11 C16 C15 -175.3(2)
C6 C7 C17 C18 55.7(3)
C8 C7 C17 C18 -67.3(3)
C23 C7 C17 C18 175.1(2)
C6 C7 C17 C22 -121.1(2)
C8 C7 C17 C22 116.0(2)
C23 C7 C17 C22 -1.6(2)
C22 C17 C18 C19 -0.8(3)
C7 C17 C18 C19 -177.2(2)
C17 C18 C19 C20 0.0(4)
C17 C18 C19 Br1 179.02(18)
C18 C19 C20 C21 0.4(4)
Br1 C19 C20 C21 -178.6(2)
C19 C20 C21 C22 0.0(4)
C20 C21 C22 C17 -0.7(4)
C20 C21 C22 N2 176.7(2)
C18 C17 C22 C21 1.2(4)
C7 C17 C22 C21 178.3(2)
C18 C17 C22 N2 -176.7(2)
C7 C17 C22 N2 0.4(3)
C23 N2 C22 C21 -176.5(3)
C23 N2 C22 C17 1.2(3)
C22 N2 C23 O5 178.2(2)
C22 N2 C23 C7 -2.2(3)
C17 C7 C23 O5 -178.1(2)
C6 C7 C23 O5 -59.6(3)
C8 C7 C23 O5 63.1(3)
C17 C7 C23 N2 2.3(2)
C6 C7 C23 N2 120.8(2)
C8 C7 C23 N2 -116.5(2)
O4 N1 C26 C8 28.5(3)
O3 N1 C26 C8 -155.7(2)
C9 C8 C26 N1 -155.3(2)
C7 C8 C26 N1 84.2(3)
